data_4135170
loop_
_publ_author_name
'Yan, Yong'
'Carrington, Elliot J.'
'P\'etuya, R\'emi'
'Whitehead, George F. S.'
'Verma, Ajay'
'Hylton, Rebecca K.'
'Tang, Chiu C.'
'Berry, Neil G.'
'Darling, George R.'
'Dyer, Matthew S.'
'Antypov, Dmytro'
'Katsoulidis, Alexandros P.'
'Rosseinsky, Matthew J.'

_publ_section_title
;
 Amino Acid Residues Determine the Response of Flexible Metal-Organic
 Frameworks to Guests.
;
_journal_name_full 'Journal of the American Chemical Society'
_journal_paper_doi 10.1021/jacs.0c03853
_journal_year 2020
_chemical_absolute_configuration syn
_chemical_formula_moiety 'C7 H7 N3 O3 Zn, 0.91(C3 H7 N O)'
_chemical_formula_sum 'C9.73 H13.38 N3.91 O3.91 Zn'
_chemical_formula_weight 313.16
_space_group_crystal_system trigonal
_space_group_IT_number 146
_space_group_name_Hall 'R 3'
_space_group_name_H-M_alt 'R 3 :H'
_atom_sites_solution_hydrogens geom
_atom_sites_solution_primary dual
_audit_creation_date 2018-06-20
_audit_creation_method
;
Olex2 1.2
(compiled 2018.05.29 svn.r3508 for OlexSys, GUI svn.r5506)
;
_cell_angle_alpha 90
_cell_angle_beta 90
_cell_angle_gamma 120
_cell_formula_units_Z 18
_cell_length_a 28.8656(10)
_cell_length_b 28.8656(10)
_cell_length_c 10.1277(3)
_cell_measurement_reflns_used 18805
_cell_measurement_temperature 100
_cell_measurement_theta_max 27.4390
_cell_measurement_theta_min 2.1490
_cell_volume 7308.1(4)
_computing_cell_refinement 'CrysAlisPro 1.171.38.46 (Rigaku OD, 2015)'
_computing_data_collection 'CrysAlisPro 1.171.38.46 (Rigaku OD, 2015)'
_computing_data_reduction 'CrysAlisPro 1.171.38.46 (Rigaku OD, 2015)'
_computing_molecular_graphics 'Olex2 (Dolomanov et al., 2009)'
_computing_publication_material 'Olex2 (Dolomanov et al., 2009)'
_computing_structure_refinement 'ShelXL (Sheldrick, 2015)'
_computing_structure_solution 'XT (Sheldrick, 2015)'
_diffrn_ambient_temperature 100
_diffrn_detector 'CCD plate'
_diffrn_measured_fraction_theta_full 0.999
_diffrn_measured_fraction_theta_max 0.999
_diffrn_measurement_details
;
List of Runs (angles in degrees, time in seconds):

  # Type    Start    End  Width  t~exp~   \w     \q     \k     \f   Frames
--------------------------------------------------------------------------
  1  \w   -120.00   5.00   0.50   15.00    --  -30.00 -68.00   0.00  250
  2  \w   -120.00   5.00   0.50   15.00    --  -30.00 -68.00  60.00  250
  3  \w   -120.00   5.00   0.50   15.00    --  -30.00 -68.00 120.00  250
  4  \w   -120.00   5.00   0.50   15.00    --  -30.00 -68.00 180.00  250
  5  \w   -120.00   5.00   0.50   15.00    --  -30.00 -68.00 240.00  250
  6  \w   -120.00   5.00   0.50   15.00    --  -30.00 -68.00 300.00  250
  7  \w   -120.00  60.00   0.50   15.00    --  -30.00   0.00   0.00  360
  8  \w   -120.00  60.00   0.50   15.00    --  -30.00   0.00 180.00  360
;
_diffrn_measurement_device 'abstract diffractometer'
_diffrn_measurement_device_type 'dtrek-CrysAlisPro-abstract goniometer imported rigaku-d*trek images'
_diffrn_measurement_method '\w scans'
_diffrn_orient_matrix_type 'CrysAlisPro convention (1999,Acta A55,543-557)'
_diffrn_orient_matrix_UB_11 0.0282653000
_diffrn_orient_matrix_UB_12 0.0142110000
_diffrn_orient_matrix_UB_13 0.0035686000
_diffrn_orient_matrix_UB_21 0.0001954000
_diffrn_orient_matrix_UB_22 -0.0245273000
_diffrn_orient_matrix_UB_23 -0.0028686000
_diffrn_orient_matrix_UB_31 0.0014983000
_diffrn_orient_matrix_UB_32 0.0017842000
_diffrn_orient_matrix_UB_33 -0.0698427000
_diffrn_radiation_monochromator graphite
_diffrn_radiation_probe x-ray
_diffrn_radiation_type MoK\a
_diffrn_radiation_wavelength 0.71073
_diffrn_reflns_av_R_equivalents 0.1125
_diffrn_reflns_av_unetI/netI 0.0571
_diffrn_reflns_Laue_measured_fraction_full 0.999
_diffrn_reflns_Laue_measured_fraction_max 0.999
_diffrn_reflns_limit_h_max 37
_diffrn_reflns_limit_h_min -37
_diffrn_reflns_limit_k_max 37
_diffrn_reflns_limit_k_min -37
_diffrn_reflns_limit_l_max 13
_diffrn_reflns_limit_l_min -10
_diffrn_reflns_number 61192
_diffrn_reflns_point_group_measured_fraction_full 0.959
_diffrn_reflns_point_group_measured_fraction_max 0.942
_diffrn_reflns_theta_full 25.242
_diffrn_reflns_theta_max 27.482
_diffrn_reflns_theta_min 2.170
_diffrn_source 'fine-focus sealed X-ray tube'
_diffrn_source_type 'Enhance (Mo) X-ray Source'
_exptl_absorpt_coefficient_mu 1.523
_exptl_absorpt_correction_T_max 1.00000
_exptl_absorpt_correction_T_min 0.81674
_exptl_absorpt_correction_type multi-scan
_exptl_absorpt_process_details
;
CrysAlisPro 1.171.38.46 (Rigaku Oxford Diffraction, 2015)
Empirical absorption correction using spherical harmonics,
 implemented in SCALE3 ABSPACK scaling algorithm.
;
_exptl_crystal_colour white
_exptl_crystal_colour_primary white
_exptl_crystal_density_diffrn 1.281
_exptl_crystal_description block
_exptl_crystal_F_000 2888
_exptl_crystal_size_max 0.2
_exptl_crystal_size_mid 0.04
_exptl_crystal_size_min 0.04
_refine_diff_density_max 0.672
_refine_diff_density_min -0.382
_refine_diff_density_rms 0.108
_refine_ls_abs_structure_details
;
 Flack x determined using 1915 quotients [(I+)-(I-)]/[(I+)+(I-)]
 (Parsons, Flack and Wagner, Acta Cryst. B69 (2013) 249-259).
;
_refine_ls_abs_structure_Flack 0.011(9)
_refine_ls_extinction_method none
_refine_ls_goodness_of_fit_ref 1.066
_refine_ls_hydrogen_treatment constr
_refine_ls_matrix_type full
_refine_ls_number_parameters 343
_refine_ls_number_reflns 7023
_refine_ls_number_restraints 51
_refine_ls_restrained_S_all 1.064
_refine_ls_R_factor_all 0.0856
_refine_ls_R_factor_gt 0.0633
_refine_ls_shift/su_max 0.002
_refine_ls_shift/su_mean 0.000
_refine_ls_structure_factor_coef Fsqd
_refine_ls_weighting_details 'w=1/[\s^2^(Fo^2^)+(0.1019P)^2^+6.2369P] where P=(Fo^2^+2Fc^2^)/3'
_refine_ls_weighting_scheme calc
_refine_ls_wR_factor_gt 0.1596
_refine_ls_wR_factor_ref 0.1723
_reflns_Friedel_coverage 0.886
_reflns_Friedel_fraction_full 0.919
_reflns_Friedel_fraction_max 0.885
_reflns_number_gt 5475
_reflns_number_total 7023
_reflns_threshold_expression 'I > 2\s(I)'
_cod_data_source_file ZnAlaPyr_DMF_100K.cif
_cod_data_source_block ZnAlaPyr_DMF_100K
_cod_original_cell_volume 7308.1(6)
_cod_original_sg_symbol_H-M 'R 3'
_cod_database_code 4135170
_shelx_shelxl_version_number 2014/7
_chemical_oxdiff_formula 'Zn C7 H5 N3 O5'
_shelx_space_group_comment
;
The symmetry employed for this shelxl refinement is uniquely defined
by the following loop, which should always be used as a source of
symmetry information in preference to the above space-group names.
They are only intended as comments.
;
_shelx_estimated_absorpt_t_max 0.942
_shelx_estimated_absorpt_t_min 0.750
_reflns_odcompleteness_completeness 99.84
_reflns_odcompleteness_iscentric 1
_reflns_odcompleteness_theta 27.42
_olex2_refinement_description
;
1. Fixed Uiso
 At 1.2 times of:
  All C(H) groups, All N(H) groups
 At 1.5 times of:
  All C(H,H,H) groups
2. Restrained distances
 C22-O9
 2.7 with sigma of 0.02
 N9-C22
 1.4 with sigma of 0.02
 N9-C23
 1.4 with sigma of 0.02
 N9-C21
 1.4 with sigma of 0.02
 O9-C21
 1.2 with sigma of 0.02
3. Restrained planarity
 C19, N8, O8, C20
 with sigma of 0.1
4. Rigid bond restraints
 C18, O8
 with sigma for 1-2 distances of 0.01 and sigma for 1-3 distances of 0.01
 C2, C3
 with sigma for 1-2 distances of 0.01 and sigma for 1-3 distances of 0.01
5. Uiso/Uaniso restraints and constraints
C18 \\sim O8: within 2A with sigma of 0.04 and sigma for terminal atoms of 0.08
Zn01 \\sim N1 \\sim N2: within 2A with sigma of 0.01 and sigma for terminal
atoms of 0.02
C2 \\sim C3: within 2A with sigma of 0.01 and sigma for terminal atoms of 0.02
Uanis(N1) \\sim Ueq, Uanis(N2) \\sim Ueq, Uanis(C2) \\sim Ueq, Uanis(C1) \\sim
Ueq: with sigma of 0.1 and sigma for terminal atoms of 0.2
6. Others
 Sof(N8)=Sof(C20)=Sof(H20A)=Sof(H20B)=Sof(H20C)=Sof(C19)=Sof(H19A)=Sof(H19B)=
 Sof(H19C)=Sof(O8)=Sof(C18)=Sof(H18)=FVAR(1)
 Sof(N11)=Sof(O7)=Sof(C15)=Sof(H15)=Sof(C16)=Sof(H16A)=Sof(H16B)=Sof(H16C)=
 Sof(C17)=Sof(H17A)=Sof(H17B)=Sof(H17C)=FVAR(2)
 Sof(N9)=Sof(C23)=Sof(H23A)=Sof(H23B)=Sof(H23C)=Sof(C22)=Sof(H22A)=Sof(H22B)=
 Sof(H22C)=Sof(O9)=Sof(C21)=Sof(H21)=FVAR(3)
7.a Ternary CH refined with riding coordinates:
 C12(H12), C5(H5)
7.b Me refined with riding coordinates:
 C6(H6A,H6B,H6C), C16(H16A,H16B,H16C), C20(H20A,H20B,H20C), C19(H19A,H19B,
 H19C), C23(H23A,H23B,H23C), C22(H22A,H22B,H22C)
7.c Aromatic/amide H refined with riding coordinates:
 N3(H3), N6(H6), C9(H9), C2(H2), C1(H1), C8(H8), C15(H15), C18(H18), C21(H21)
7.d Idealised Me refined as rotating group:
 C13(H13A,H13B,H13C), C17(H17A,H17B,H17C)
;
_olex2_submission_special_instructions 'No special instructions were received'
_oxdiff_exptl_absorpt_empirical_details
;
Empirical correction (ABSPACK) includes:
- Absorption correction using spherical harmonics
- Frame scaling
;
_oxdiff_exptl_absorpt_empirical_full_max 1.710
_oxdiff_exptl_absorpt_empirical_full_min 0.649

loop_
_space_group_symop_operation_xyz
'x, y, z'
'-y, x-y, z'
'-x+y, -x, z'
'x+2/3, y+1/3, z+1/3'
'-y+2/3, x-y+1/3, z+1/3'
'-x+y+2/3, -x+1/3, z+1/3'
'x+1/3, y+2/3, z+2/3'
'-y+1/3, x-y+2/3, z+2/3'
'-x+y+1/3, -x+2/3, z+2/3'

loop_
_atom_site_label
_atom_site_type_symbol
_atom_site_fract_x
_atom_site_fract_y
_atom_site_fract_z
_atom_site_U_iso_or_equiv
_atom_site_adp_type
_atom_site_occupancy
_atom_site_site_symmetry_order
_atom_site_calc_flag
_atom_site_refinement_flags_posn
_atom_site_refinement_flags_adp
_atom_site_refinement_flags_occupancy
_atom_site_disorder_assembly
_atom_site_disorder_group
Zn01 Zn 0.66629(4) 1.02177(4) 0.45399(7) 0.0347(3) Uani 1 1 d . U . . .
Zn02 Zn 0.64696(4) 0.66996(4) 0.30443(7) 0.0308(3) Uani 1 1 d . . . . .
O3 O 0.6912(3) 0.7472(2) 0.3296(6) 0.0384(14) Uani 1 1 d . . . . .
O6 O 0.3887(3) 0.4132(2) 0.4745(6) 0.0396(15) Uani 1 1 d . . . . .
O2 O 0.7344(3) 0.7386(3) 0.5027(6) 0.0376(14) Uani 1 1 d . . . . .
N3 N 0.7583(3) 0.8579(3) 0.3487(7) 0.0343(17) Uani 1 1 d . . . . .
H3 H 0.7609 0.8688 0.2665 0.041 Uiso 1 1 calc R . . . .
N6 N 0.4351(3) 0.5236(3) 0.5129(7) 0.0339(16) Uani 1 1 d . . . . .
H6 H 0.4468 0.5293 0.4310 0.041 Uiso 1 1 calc R . . . .
O5 O 0.3348(2) 0.4025(3) 0.6450(6) 0.0367(14) Uani 1 1 d . . . . .
C12 C 0.3791(4) 0.4867(4) 0.5372(9) 0.0353(19) Uani 1 1 d . . . . .
H12 H 0.3680 0.4982 0.6187 0.042 Uiso 1 1 calc R . . . .
O1 O 0.7316(4) 0.8614(3) 0.5557(6) 0.056(2) Uani 1 1 d . . . . .
O4 O 0.4553(3) 0.5444(3) 0.7289(6) 0.0505(18) Uani 1 1 d . . . . .
C4 C 0.7373(4) 0.8759(4) 0.4387(8) 0.040(2) Uani 1 1 d . . . . .
N4 N 0.5991(3) 0.6347(3) 0.4547(7) 0.0337(16) Uani 1 1 d . . . . .
N5 N 0.6140(3) 0.6402(3) 0.5855(7) 0.0341(16) Uani 1 1 d . . . . .
C3 C 0.7211(4) 0.9151(4) 0.3957(8) 0.040(2) Uani 1 1 d . U . . .
C5 C 0.7768(4) 0.8213(4) 0.3804(9) 0.0373(19) Uani 1 1 d . . . . .
H5 H 0.7943 0.8180 0.2984 0.045 Uiso 1 1 calc R . . . .
N2 N 0.7034(4) 0.9677(3) 0.2748(6) 0.0384(17) Uani 1 1 d . U . . .
C10 C 0.5255(4) 0.5849(3) 0.5735(8) 0.0327(18) Uani 1 1 d . . . . .
N1 N 0.6873(3) 0.9693(3) 0.4023(7) 0.0408(17) Uani 1 1 d . U . . .
C9 C 0.5702(4) 0.6109(4) 0.6566(8) 0.0352(19) Uani 1 1 d . . . . .
H9 H 0.5692 0.6080 0.7501 0.042 Uiso 1 1 calc R . . . .
C11 C 0.4697(4) 0.5496(4) 0.6108(9) 0.038(2) Uani 1 1 d . . . . .
C2 C 0.6981(4) 0.9367(4) 0.4732(8) 0.042(2) Uani 1 1 d . U . . .
H2 H 0.6908 0.9295 0.5648 0.051 Uiso 1 1 calc R . . . .
C14 C 0.3669(4) 0.4300(4) 0.5553(8) 0.037(2) Uani 1 1 d . . . . .
N11 N 0.8531(8) 1.0988(7) 0.4607(16) 0.068(5) Uani 0.677(16) 1 d . . P A 2
C1 C 0.7235(4) 0.9353(4) 0.2712(8) 0.040(2) Uani 1 1 d . U . . .
H1 H 0.7373 0.9273 0.1949 0.048 Uiso 1 1 calc R . . . .
C7 C 0.7303(4) 0.7653(3) 0.4086(8) 0.0313(18) Uani 1 1 d . . . . .
C13 C 0.3457(5) 0.4875(5) 0.4207(11) 0.056(3) Uani 1 1 d . . . . .
H13A H 0.3510 0.5236 0.4104 0.085 Uiso 1 1 calc GR . . . .
H13B H 0.3077 0.4622 0.4373 0.085 Uiso 1 1 calc GR . . . .
H13C H 0.3569 0.4772 0.3398 0.085 Uiso 1 1 calc GR . . . .
C8 C 0.5474(4) 0.6023(3) 0.4485(8) 0.0338(19) Uani 1 1 d . . . . .
H8 H 0.5273 0.5921 0.3688 0.041 Uiso 1 1 calc R . . . .
C6 C 0.8209(5) 0.8450(5) 0.4852(14) 0.067(3) Uani 1 1 d . . . . .
H6A H 0.8328 0.8194 0.5051 0.100 Uiso 1 1 calc R . . . .
H6B H 0.8511 0.8783 0.4519 0.100 Uiso 1 1 calc R . . . .
H6C H 0.8069 0.8524 0.5656 0.100 Uiso 1 1 calc R . . . .
N8 N 0.8507(6) 0.7530(6) 0.0023(17) 0.067(4) Uiso 0.695(16) 1 d . . P B 1
O7 O 0.7672(5) 1.0809(5) 0.3975(14) 0.068(4) Uani 0.677(16) 1 d . . P A 2
C15 C 0.8009(8) 1.0660(8) 0.4160(18) 0.062(5) Uani 0.677(16) 1 d . . P A 2
H15 H 0.7899 1.0296 0.3982 0.075 Uiso 0.677(16) 1 calc R . P A 2
C16 C 0.8726(8) 1.1535(7) 0.476(2) 0.077(6) Uani 0.677(16) 1 d . . P A 2
H16A H 0.8437 1.1613 0.4593 0.115 Uiso 0.677(16) 1 calc R . P A 2
H16B H 0.8859 1.1642 0.5662 0.115 Uiso 0.677(16) 1 calc R . P A 2
H16C H 0.9017 1.1734 0.4132 0.115 Uiso 0.677(16) 1 calc R . P A 2
C20 C 0.8802(9) 0.7276(9) 0.065(2) 0.084(6) Uiso 0.695(16) 1 d . . P B 1
H20A H 0.8834 0.7346 0.1606 0.125 Uiso 0.695(16) 1 calc R . P B 1
H20B H 0.8603 0.6889 0.0500 0.125 Uiso 0.695(16) 1 calc R . P B 1
H20C H 0.9160 0.7428 0.0264 0.125 Uiso 0.695(16) 1 calc R . P B 1
C17 C 0.8805(8) 1.0718(9) 0.475(2) 0.081(7) Uani 0.677(16) 1 d . . P A 2
H17A H 0.8758 1.0580 0.5656 0.121 Uiso 0.677(16) 1 calc GR . P A 2
H17B H 0.9185 1.0962 0.4581 0.121 Uiso 0.677(16) 1 calc GR . P A 2
H17C H 0.8666 1.0420 0.4127 0.121 Uiso 0.677(16) 1 calc GR . P A 2
C19 C 0.8387(11) 0.7526(11) -0.119(3) 0.112(9) Uiso 0.695(16) 1 d . . P B 1
H19A H 0.8511 0.7320 -0.1702 0.167 Uiso 0.695(16) 1 calc R . P B 1
H19B H 0.7999 0.7361 -0.1283 0.167 Uiso 0.695(16) 1 calc R . P B 1
H19C H 0.8561 0.7894 -0.1526 0.167 Uiso 0.695(16) 1 calc R . P B 1
O8 O 0.8380(11) 0.7832(11) 0.198(3) 0.162(10) Uiso 0.695(16) 1 d . U P B 1
C18 C 0.8346(14) 0.7804(15) 0.074(4) 0.130(11) Uiso 0.695(16) 1 d . U P B 1
H18 H 0.8198 0.7990 0.0300 0.155 Uiso 0.695(16) 1 calc R . P B 1
N9 N 0.4135(16) 0.7723(17) 0.758(4) 0.134(15) Uiso 0.450(14) 1 d D . P C 3
C23 C 0.371(2) 0.781(2) 0.795(6) 0.15(2) Uiso 0.450(14) 1 d D . P C 3
H23A H 0.3747 0.7915 0.8875 0.219 Uiso 0.450(14) 1 calc R . P C 3
H23B H 0.3719 0.8092 0.7393 0.219 Uiso 0.450(14) 1 calc R . P C 3
H23C H 0.3368 0.7477 0.7817 0.219 Uiso 0.450(14) 1 calc R . P C 3
C22 C 0.4615(19) 0.791(2) 0.840(4) 0.144(19) Uiso 0.450(14) 1 d D . P C 3
H22A H 0.4860 0.7814 0.7983 0.216 Uiso 0.450(14) 1 calc R . P C 3
H22B H 0.4792 0.8301 0.8490 0.216 Uiso 0.450(14) 1 calc R . P C 3
H22C H 0.4513 0.7746 0.9277 0.216 Uiso 0.450(14) 1 calc R . P C 3
O9 O 0.4616(18) 0.7494(19) 0.606(4) 0.179(17) Uiso 0.450(14) 1 d D . P C 3
C21 C 0.423(2) 0.756(3) 0.633(5) 0.16(2) Uiso 0.450(14) 1 d D . P C 3
H21 H 0.3983 0.7507 0.5645 0.198 Uiso 0.450(14) 1 calc R . P C 3

loop_
_atom_site_aniso_label
_atom_site_aniso_U_11
_atom_site_aniso_U_22
_atom_site_aniso_U_33
_atom_site_aniso_U_23
_atom_site_aniso_U_13
_atom_site_aniso_U_12
Zn01 0.0486(7) 0.0523(7) 0.0074(5) -0.0029(4) -0.0028(4) 0.0284(6)
Zn02 0.0403(6) 0.0387(6) 0.0120(5) -0.0007(4) 0.0008(4) 0.0187(5)
O3 0.050(4) 0.036(3) 0.023(3) 0.004(3) -0.001(3) 0.017(3)
O6 0.057(4) 0.039(3) 0.018(3) -0.001(2) 0.011(3) 0.020(3)
O2 0.047(4) 0.048(4) 0.021(3) 0.007(3) 0.006(3) 0.026(3)
N3 0.057(5) 0.039(4) 0.011(3) 0.005(3) 0.005(3) 0.027(4)
N6 0.042(4) 0.043(4) 0.013(3) 0.002(3) 0.004(3) 0.018(3)
O5 0.042(3) 0.048(4) 0.017(3) 0.007(3) 0.008(2) 0.020(3)
C12 0.043(5) 0.047(5) 0.024(4) -0.006(4) -0.006(4) 0.029(4)
O1 0.104(6) 0.070(5) 0.014(3) 0.011(3) 0.010(3) 0.060(5)
O4 0.048(4) 0.072(5) 0.011(3) 0.001(3) 0.000(3) 0.015(4)
C4 0.059(6) 0.046(5) 0.015(4) 0.009(4) 0.007(4) 0.026(5)
N4 0.044(4) 0.039(4) 0.014(3) -0.006(3) 0.000(3) 0.018(3)
N5 0.047(4) 0.041(4) 0.014(3) -0.004(3) -0.002(3) 0.022(4)
C3 0.058(5) 0.045(5) 0.016(4) 0.005(3) 0.007(4) 0.025(4)
C5 0.040(5) 0.044(5) 0.028(5) -0.003(4) 0.000(4) 0.021(4)
N2 0.072(5) 0.046(4) 0.006(3) 0.003(3) 0.006(3) 0.036(4)
C10 0.045(5) 0.035(4) 0.017(4) 0.000(3) 0.002(3) 0.019(4)
N1 0.071(5) 0.050(4) 0.009(3) -0.001(3) 0.005(3) 0.035(4)
C9 0.047(5) 0.050(5) 0.009(4) 0.006(3) 0.004(3) 0.025(4)
C11 0.050(5) 0.044(5) 0.023(5) 0.004(4) -0.004(4) 0.025(4)
C2 0.074(6) 0.043(5) 0.008(4) 0.005(3) 0.002(4) 0.029(4)
C14 0.045(5) 0.046(5) 0.014(4) -0.003(4) -0.002(3) 0.019(4)
N11 0.091(12) 0.073(10) 0.054(10) 0.022(8) 0.036(9) 0.050(10)
C1 0.076(7) 0.044(5) 0.010(4) 0.006(3) 0.007(4) 0.038(5)
C7 0.045(5) 0.040(5) 0.015(4) 0.002(3) 0.003(3) 0.026(4)
C13 0.054(6) 0.079(8) 0.037(6) 0.006(5) -0.012(5) 0.034(6)
C8 0.044(5) 0.041(5) 0.007(3) -0.002(3) -0.002(3) 0.014(4)
C6 0.052(6) 0.068(8) 0.083(10) -0.002(7) -0.014(6) 0.033(6)
O7 0.065(8) 0.077(9) 0.059(8) -0.002(7) -0.016(6) 0.033(7)
C15 0.073(12) 0.060(11) 0.048(10) -0.001(8) -0.006(9) 0.029(10)
C16 0.058(11) 0.045(9) 0.113(18) -0.009(10) 0.012(11) 0.015(8)
C17 0.066(12) 0.076(13) 0.092(17) 0.028(12) 0.016(11) 0.030(11)

loop_
_atom_type_symbol
_atom_type_description
_atom_type_scat_dispersion_real
_atom_type_scat_dispersion_imag
_atom_type_scat_source
C C 0.0033 0.0016 'International Tables Vol C Tables 4.2.6.8 and 6.1.1.4'
H H 0.0000 0.0000 'International Tables Vol C Tables 4.2.6.8 and 6.1.1.4'
N N 0.0061 0.0033 'International Tables Vol C Tables 4.2.6.8 and 6.1.1.4'
O O 0.0106 0.0060 'International Tables Vol C Tables 4.2.6.8 and 6.1.1.4'
Zn Zn 0.2839 1.4301 'International Tables Vol C Tables 4.2.6.8 and 6.1.1.4'

loop_
_geom_angle_atom_site_label_1
_geom_angle_atom_site_label_2
_geom_angle_atom_site_label_3
_geom_angle
_geom_angle_site_symmetry_1
_geom_angle_site_symmetry_3
_geom_angle_publ_flag
O5 Zn01 O6 99.4(2) 7_554 2_665 ?
O5 Zn01 N2 105.1(3) 7_554 5_665 ?
N2 Zn01 O6 111.7(3) 5_665 2_665 ?
N1 Zn01 O6 101.9(3) . 2_665 ?
N1 Zn01 O5 115.4(3) . 7_554 ?
N1 Zn01 N2 121.2(4) . 5_665 ?
O3 Zn02 O2 104.1(3) . 8_654 ?
O3 Zn02 N4 112.3(3) . . ?
O3 Zn02 N5 109.2(3) . 8_654 ?
O2 Zn02 N5 114.3(3) 8_654 8_654 ?
N4 Zn02 O2 100.4(3) . 8_654 ?
N4 Zn02 N5 115.8(3) . 8_654 ?
C7 O3 Zn02 119.6(6) . . ?
C14 O6 Zn01 117.4(6) . 3_565 ?
C7 O2 Zn02 139.8(6) . 6_565 ?
C4 N3 H3 118.6 . . ?
C4 N3 C5 122.8(7) . . ?
C5 N3 H3 118.6 . . ?
C12 N6 H6 118.9 . . ?
C11 N6 H6 118.9 . . ?
C11 N6 C12 122.2(7) . . ?
C14 O5 Zn01 136.4(6) . 4_445 ?
N6 C12 H12 108.8 . . ?
N6 C12 C14 113.0(8) . . ?
N6 C12 C13 109.7(8) . . ?
C14 C12 H12 108.8 . . ?
C14 C12 C13 107.7(8) . . ?
C13 C12 H12 108.8 . . ?
N3 C4 C3 118.2(7) . . ?
O1 C4 N3 122.0(9) . . ?
O1 C4 C3 119.8(8) . . ?
N5 N4 Zn02 125.9(6) . . ?
C8 N4 Zn02 126.1(6) . . ?
C8 N4 N5 108.0(7) . . ?
N4 N5 Zn02 120.8(6) . 6_565 ?
C9 N5 Zn02 131.5(6) . 6_565 ?
C9 N5 N4 107.7(7) . . ?
C2 C3 C4 126.0(8) . . ?
C2 C3 C1 105.6(8) . . ?
C1 C3 C4 128.4(8) . . ?
N3 C5 H5 105.9 . . ?
N3 C5 C7 111.4(7) . . ?
N3 C5 C6 111.0(8) . . ?
C7 C5 H5 105.9 . . ?
C7 C5 C6 116.0(8) . . ?
C6 C5 H5 105.9 . . ?
N1 N2 Zn01 124.6(6) . 9_564 ?
C1 N2 Zn01 126.1(6) . 9_564 ?
C1 N2 N1 108.8(7) . . ?
C9 C10 C11 128.0(7) . . ?
C8 C10 C9 102.8(7) . . ?
C8 C10 C11 129.1(8) . . ?
N2 N1 Zn01 120.9(6) . . ?
C2 N1 Zn01 132.1(6) . . ?
C2 N1 N2 106.1(7) . . ?
N5 C9 C10 110.1(7) . . ?
N5 C9 H9 124.9 . . ?
C10 C9 H9 124.9 . . ?
N6 C11 C10 116.9(8) . . ?
O4 C11 N6 122.1(9) . . ?
O4 C11 C10 121.0(8) . . ?
C3 C2 H2 124.8 . . ?
N1 C2 C3 110.4(7) . . ?
N1 C2 H2 124.8 . . ?
O6 C14 C12 116.6(8) . . ?
O5 C14 O6 125.1(9) . . ?
O5 C14 C12 118.3(8) . . ?
C16 N11 C15 119.5(17) . . ?
C17 N11 C15 112.6(18) . . ?
C17 N11 C16 128(2) . . ?
C3 C1 H1 125.5 . . ?
N2 C1 C3 109.1(8) . . ?
N2 C1 H1 125.5 . . ?
O3 C7 O2 124.0(8) . . ?
O3 C7 C5 116.9(7) . . ?
O2 C7 C5 118.9(8) . . ?
C12 C13 H13A 109.5 . . ?
C12 C13 H13B 109.5 . . ?
C12 C13 H13C 109.5 . . ?
H13A C13 H13B 109.5 . . ?
H13A C13 H13C 109.5 . . ?
H13B C13 H13C 109.5 . . ?
N4 C8 C10 111.4(7) . . ?
N4 C8 H8 124.3 . . ?
C10 C8 H8 124.3 . . ?
C5 C6 H6A 109.5 . . ?
C5 C6 H6B 109.5 . . ?
C5 C6 H6C 109.5 . . ?
H6A C6 H6B 109.5 . . ?
H6A C6 H6C 109.5 . . ?
H6B C6 H6C 109.5 . . ?
C19 N8 C20 128(2) . . ?
C19 N8 C18 111(3) . . ?
C18 N8 C20 121(2) . . ?
N11 C15 H15 117.5 . . ?
O7 C15 N11 124.9(18) . . ?
O7 C15 H15 117.5 . . ?
N11 C16 H16A 109.5 . . ?
N11 C16 H16B 109.5 . . ?
N11 C16 H16C 109.5 . . ?
H16A C16 H16B 109.5 . . ?
H16A C16 H16C 109.5 . . ?
H16B C16 H16C 109.5 . . ?
N8 C20 H20A 109.5 . . ?
N8 C20 H20B 109.5 . . ?
N8 C20 H20C 109.5 . . ?
H20A C20 H20B 109.5 . . ?
H20A C20 H20C 109.5 . . ?
H20B C20 H20C 109.5 . . ?
N11 C17 H17A 109.5 . . ?
N11 C17 H17B 109.5 . . ?
N11 C17 H17C 109.5 . . ?
H17A C17 H17B 109.5 . . ?
H17A C17 H17C 109.5 . . ?
H17B C17 H17C 109.5 . . ?
N8 C19 H19A 109.5 . . ?
N8 C19 H19B 109.5 . . ?
N8 C19 H19C 109.5 . . ?
H19A C19 H19B 109.5 . . ?
H19A C19 H19C 109.5 . . ?
H19B C19 H19C 109.5 . . ?
N8 C18 H18 118.2 . . ?
O8 C18 N8 124(4) . . ?
O8 C18 H18 118.2 . . ?
C23 N9 C22 122(4) . . ?
C23 N9 C21 128(4) . . ?
C21 N9 C22 109(4) . . ?
N9 C23 H23A 109.5 . . ?
N9 C23 H23B 109.5 . . ?
N9 C23 H23C 109.5 . . ?
H23A C23 H23B 109.5 . . ?
H23A C23 H23C 109.5 . . ?
H23B C23 H23C 109.5 . . ?
N9 C22 H22A 109.5 . . ?
N9 C22 H22B 109.5 . . ?
N9 C22 H22C 109.5 . . ?
H22A C22 H22B 109.5 . . ?
H22A C22 H22C 109.5 . . ?
H22B C22 H22C 109.5 . . ?
N9 C21 H21 117.4 . . ?
O9 C21 N9 125(5) . . ?
O9 C21 H21 117.4 . . ?

loop_
_geom_bond_atom_site_label_1
_geom_bond_atom_site_label_2
_geom_bond_distance
_geom_bond_site_symmetry_2
_geom_bond_publ_flag
Zn01 O6 2.007(6) 2_665 ?
Zn01 O5 1.969(6) 7_554 ?
Zn01 N2 1.975(7) 5_665 ?
Zn01 N1 1.964(8) . ?
Zn02 O3 1.953(6) . ?
Zn02 O2 1.967(6) 8_654 ?
Zn02 N4 1.963(7) . ?
Zn02 N5 1.978(8) 8_654 ?
O3 C7 1.265(11) . ?
O6 Zn01 2.007(6) 3_565 ?
O6 C14 1.266(11) . ?
O2 Zn02 1.967(6) 6_565 ?
O2 C7 1.268(10) . ?
N3 H3 0.8800 . ?
N3 C4 1.336(12) . ?
N3 C5 1.440(12) . ?
N6 H6 0.8800 . ?
N6 C12 1.444(12) . ?
N6 C11 1.340(11) . ?
O5 Zn01 1.969(6) 4_445 ?
O5 C14 1.256(10) . ?
C12 H12 1.0000 . ?
C12 C14 1.503(13) . ?
C12 C13 1.533(12) . ?
O1 C4 1.240(10) . ?
O4 C11 1.251(11) . ?
C4 C3 1.489(13) . ?
N4 N5 1.378(9) . ?
N4 C8 1.308(12) . ?
N5 Zn02 1.978(8) 6_565 ?
N5 C9 1.329(11) . ?
C3 C2 1.362(13) . ?
C3 C1 1.376(12) . ?
C5 H5 1.0000 . ?
C5 C7 1.525(13) . ?
C5 C6 1.529(15) . ?
N2 Zn01 1.975(7) 9_564 ?
N2 N1 1.381(9) . ?
N2 C1 1.325(12) . ?
C10 C9 1.403(12) . ?
C10 C11 1.461(13) . ?
C10 C8 1.392(11) . ?
N1 C2 1.340(12) . ?
C9 H9 0.9500 . ?
C2 H2 0.9500 . ?
N11 C15 1.40(3) . ?
N11 C16 1.39(2) . ?
N11 C17 1.37(3) . ?
C1 H1 0.9500 . ?
C13 H13A 0.9800 . ?
C13 H13B 0.9800 . ?
C13 H13C 0.9800 . ?
C8 H8 0.9500 . ?
C6 H6A 0.9800 . ?
C6 H6B 0.9800 . ?
C6 H6C 0.9800 . ?
N8 C20 1.51(3) . ?
N8 C19 1.28(3) . ?
N8 C18 1.32(4) . ?
O7 C15 1.26(2) . ?
C15 H15 0.9500 . ?
C16 H16A 0.9800 . ?
C16 H16B 0.9800 . ?
C16 H16C 0.9800 . ?
C20 H20A 0.9800 . ?
C20 H20B 0.9800 . ?
C20 H20C 0.9800 . ?
C17 H17A 0.9800 . ?
C17 H17B 0.9800 . ?
C17 H17C 0.9800 . ?
C19 H19A 0.9800 . ?
C19 H19B 0.9800 . ?
C19 H19C 0.9800 . ?
O8 C18 1.26(4) . ?
C18 H18 0.9500 . ?
N9 C23 1.42(3) . ?
N9 C22 1.46(3) . ?
N9 C21 1.42(3) . ?
C23 H23A 0.9800 . ?
C23 H23B 0.9800 . ?
C23 H23C 0.9800 . ?
C22 H22A 0.9800 . ?
C22 H22B 0.9800 . ?
C22 H22C 0.9800 . ?
O9 C21 1.26(3) . ?
C21 H21 0.9500 . ?
